data_7000224
loop_
_publ_author_name
'Soran, Albert'
'Breunig, Hans J.'
'Lippolis, Vito'
'Arca, Massimiliano'
'Silvestru, Cristian'

_publ_section_title
;
 Monoorganobismuth(iii) dihalides containing the new pincer
 2,6-{MeN(CH2CH2)2NCH2}2C6H3 ligand: solution NMR, vibrational and
 single-crystal X-ray studies
;
_journal_issue 1
_journal_name_full 'Dalton Transactions'
_journal_page_first 77
_journal_page_last 84
_journal_paper_doi 10.1039/b811713f
_journal_year 2009
_chemical_formula_moiety 'C18 H29 Bi Br2 N4'
_chemical_formula_sum 'C18 H29 Bi Br2 N4'
_chemical_formula_weight 670.25
_chemical_name_systematic
;
?
;
_space_group_IT_number 14
_symmetry_cell_setting monoclinic
_symmetry_space_group_name_Hall '-P 2yn'
_symmetry_space_group_name_H-M 'P 1 21/n 1'
_atom_sites_solution_hydrogens geom
_atom_sites_solution_primary direct
_atom_sites_solution_secondary difmap
_audit_creation_method SHELXL-97
_cell_angle_alpha 90.00
_cell_angle_beta 102.2550(10)
_cell_angle_gamma 90.00
_cell_formula_units_Z 4
_cell_length_a 8.5566(7)
_cell_length_b 14.8965(12)
_cell_length_c 17.7934(14)
_cell_measurement_reflns_used 4219
_cell_measurement_temperature 297(2)
_cell_measurement_theta_max 27.32
_cell_measurement_theta_min 2.34
_cell_volume 2216.3(3)
_computing_cell_refinement 'Bruker SMART'
_computing_data_collection 'Bruker SMART'
_computing_data_reduction 'Bruker SAINT'
_computing_molecular_graphics 'Bruker SHELXTL'
_computing_publication_material 'Bruker SHELXTL'
_computing_structure_refinement 'Bruker SHELXTL'
_computing_structure_solution 'Bruker SHELXTL'
_diffrn_ambient_temperature 297(2)
_diffrn_measured_fraction_theta_full 0.999
_diffrn_measured_fraction_theta_max 0.999
_diffrn_measurement_device_type 'CCD area detector'
_diffrn_measurement_method 'phi and omega scans'
_diffrn_radiation_monochromator graphite
_diffrn_radiation_source 'fine-focus sealed tube'
_diffrn_radiation_type MoK\a
_diffrn_radiation_wavelength 0.71073
_diffrn_reflns_av_R_equivalents 0.0475
_diffrn_reflns_av_sigmaI/netI 0.0406
_diffrn_reflns_limit_h_max 10
_diffrn_reflns_limit_h_min -10
_diffrn_reflns_limit_k_max 17
_diffrn_reflns_limit_k_min -17
_diffrn_reflns_limit_l_max 21
_diffrn_reflns_limit_l_min -21
_diffrn_reflns_number 15790
_diffrn_reflns_theta_full 25.00
_diffrn_reflns_theta_max 25.00
_diffrn_reflns_theta_min 1.80
_exptl_absorpt_coefficient_mu 11.569
_exptl_absorpt_correction_T_max 0.2042
_exptl_absorpt_correction_T_min 0.081
_exptl_absorpt_correction_type multi-scan
_exptl_absorpt_process_details 'Bruker, 2001.'
_exptl_crystal_colour colourless
_exptl_crystal_density_diffrn 2.009
_exptl_crystal_density_method 'not measured'
_exptl_crystal_description block
_exptl_crystal_F_000 1272
_exptl_crystal_size_max 0.24
_exptl_crystal_size_mid 0.20
_exptl_crystal_size_min 0.14
_refine_diff_density_max 0.732
_refine_diff_density_min -1.664
_refine_diff_density_rms 0.141
_refine_ls_extinction_method none
_refine_ls_goodness_of_fit_ref 1.151
_refine_ls_hydrogen_treatment constr
_refine_ls_matrix_type full
_refine_ls_number_parameters 228
_refine_ls_number_reflns 3903
_refine_ls_number_restraints 0
_refine_ls_restrained_S_all 1.151
_refine_ls_R_factor_all 0.0424
_refine_ls_R_factor_gt 0.0370
_refine_ls_shift/su_max 0.036
_refine_ls_shift/su_mean 0.001
_refine_ls_structure_factor_coef Fsqd
_refine_ls_weighting_details 'calc w=1/[\s^2^(Fo^2^)+(0.0234P)^2^+4.8455P] where P=(Fo^2^+2Fc^2^)/3'
_refine_ls_weighting_scheme calc
_refine_ls_wR_factor_gt 0.0741
_refine_ls_wR_factor_ref 0.0760
_reflns_number_gt 3551
_reflns_number_total 3903
_reflns_threshold_expression >2sigma(I)
_cod_data_source_file b811713f.txt
_cod_data_source_block 682012
_cod_depositor_comments
;
The following automatic conversions were performed:
'_symmetry_cell_setting' value 'Monoclinic' changed to 'monoclinic'
according to '/home/saulius/struct/CIF-dictionaries/cif_core.dic'
dictionary named 'cif_core.dic' version 2.4.1 from 2010-06-29.

Automatic conversion script
Id: cif_fix_enum 1527 2010-12-29 10:47:43Z saulius 
;
_cod_original_sg_symbol_H-M 'P2(1)/n '
_cod_database_code 7000224

loop_
_symmetry_equiv_pos_as_xyz
'x, y, z'
'-x+1/2, y+1/2, -z+1/2'
'-x, -y, -z'
'x-1/2, -y-1/2, z-1/2'

loop_
_atom_site_label
_atom_site_type_symbol
_atom_site_fract_x
_atom_site_fract_y
_atom_site_fract_z
_atom_site_U_iso_or_equiv
_atom_site_adp_type
_atom_site_occupancy
_atom_site_symmetry_multiplicity
_atom_site_calc_flag
_atom_site_refinement_flags
_atom_site_disorder_assembly
_atom_site_disorder_group
Bi1 Bi 0.36867(3) 0.277323(17) 0.259688(13) 0.02810(9) Uani 1 1 d . . .
Br2 Br 0.66996(9) 0.33892(6) 0.33996(4) 0.0502(2) Uani 1 1 d . . .
Br1 Br 0.07300(9) 0.20661(6) 0.17786(5) 0.0540(2) Uani 1 1 d . . .
C1 C 0.4415(7) 0.1387(4) 0.2886(4) 0.0294(14) Uani 1 1 d . . .
C2 C 0.3656(8) 0.0920(5) 0.3379(4) 0.0382(16) Uani 1 1 d . . .
C3 C 0.4112(10) 0.0032(5) 0.3549(5) 0.056(2) Uani 1 1 d . . .
H3 H 0.3642 -0.0292 0.3890 0.067 Uiso 1 1 calc R . .
C4 C 0.5247(10) -0.0371(6) 0.3219(5) 0.063(2) Uani 1 1 d . . .
H4 H 0.5518 -0.0969 0.3328 0.075 Uiso 1 1 calc R . .
C5 C 0.5981(9) 0.0098(5) 0.2730(5) 0.051(2) Uani 1 1 d . . .
H5 H 0.6748 -0.0182 0.2511 0.061 Uiso 1 1 calc R . .
C6 C 0.5583(8) 0.0996(5) 0.2559(4) 0.0363(16) Uani 1 1 d . . .
C7 C 0.2329(9) 0.1357(5) 0.3669(4) 0.0413(17) Uani 1 1 d . . .
H7A H 0.1328 0.1254 0.3305 0.050 Uiso 1 1 calc R . .
H7B H 0.2246 0.1082 0.4154 0.050 Uiso 1 1 calc R . .
C12 C 0.1049(8) 0.2785(5) 0.3816(4) 0.0458(19) Uani 1 1 d . . .
H12A H 0.0569 0.2485 0.4195 0.055 Uiso 1 1 calc R . .
H12B H 0.0320 0.2729 0.3320 0.055 Uiso 1 1 calc R . .
C11 C 0.1279(8) 0.3763(5) 0.4022(4) 0.0453(19) Uani 1 1 d . . .
H11A H 0.1707 0.4074 0.3631 0.054 Uiso 1 1 calc R . .
H11B H 0.0257 0.4033 0.4043 0.054 Uiso 1 1 calc R . .
C10 C 0.3904(8) 0.3482(5) 0.4701(4) 0.0416(18) Uani 1 1 d . . .
H10A H 0.4660 0.3562 0.5186 0.050 Uiso 1 1 calc R . .
H10B H 0.4309 0.3801 0.4306 0.050 Uiso 1 1 calc R . .
C9 C 0.3764(9) 0.2504(5) 0.4505(4) 0.0396(17) Uani 1 1 d . . .
H9A H 0.4799 0.2278 0.4454 0.047 Uiso 1 1 calc R . .
H9B H 0.3448 0.2179 0.4921 0.047 Uiso 1 1 calc R . .
C13 C 0.2545(10) 0.4776(6) 0.5003(5) 0.063(2) Uani 1 1 d . . .
H13A H 0.2929 0.5124 0.4625 0.095 Uiso 1 1 calc R . .
H13B H 0.3297 0.4813 0.5487 0.095 Uiso 1 1 calc R . .
H13C H 0.1530 0.5006 0.5061 0.095 Uiso 1 1 calc R . .
C8 C 0.6415(8) 0.1557(5) 0.2068(4) 0.0424(18) Uani 1 1 d . . .
H8A H 0.7330 0.1847 0.2392 0.051 Uiso 1 1 calc R . .
H8B H 0.6807 0.1170 0.1710 0.051 Uiso 1 1 calc R . .
C17 C 0.4301(8) 0.1850(5) 0.0940(4) 0.0399(17) Uani 1 1 d . . .
H17A H 0.3593 0.1418 0.1102 0.048 Uiso 1 1 calc R . .
H17B H 0.4948 0.1534 0.0639 0.048 Uiso 1 1 calc R . .
C16 C 0.3326(9) 0.2550(5) 0.0450(4) 0.0439(19) Uani 1 1 d . . .
H16A H 0.2673 0.2268 0.0000 0.053 Uiso 1 1 calc R . .
H16B H 0.2617 0.2835 0.0737 0.053 Uiso 1 1 calc R . .
C15 C 0.5330(9) 0.3634(5) 0.0881(4) 0.0475(19) Uani 1 1 d . . .
H15A H 0.4659 0.3930 0.1181 0.057 Uiso 1 1 calc R . .
H15B H 0.6005 0.4085 0.0718 0.057 Uiso 1 1 calc R . .
C14 C 0.6361(8) 0.2947(5) 0.1371(4) 0.0401(17) Uani 1 1 d . . .
H14A H 0.7066 0.2669 0.1078 0.048 Uiso 1 1 calc R . .
H14B H 0.7017 0.3240 0.1815 0.048 Uiso 1 1 calc R . .
C18 C 0.3409(11) 0.3872(6) -0.0296(5) 0.064(2) Uani 1 1 d . . .
H18A H 0.2698 0.3567 -0.0707 0.096 Uiso 1 1 calc R . .
H18B H 0.4115 0.4252 -0.0506 0.096 Uiso 1 1 calc R . .
H18C H 0.2797 0.4229 -0.0014 0.096 Uiso 1 1 calc R . .
N1 N 0.2583(6) 0.2339(4) 0.3784(3) 0.0337(13) Uani 1 1 d . . .
N2 N 0.2368(7) 0.3854(4) 0.4759(3) 0.0426(15) Uani 1 1 d . . .
N3 N 0.5363(6) 0.2250(4) 0.1631(3) 0.0348(13) Uani 1 1 d . . .
N4 N 0.4333(7) 0.3221(4) 0.0211(3) 0.0441(15) Uani 1 1 d . . .

loop_
_atom_site_aniso_label
_atom_site_aniso_U_11
_atom_site_aniso_U_22
_atom_site_aniso_U_33
_atom_site_aniso_U_23
_atom_site_aniso_U_13
_atom_site_aniso_U_12
Bi1 0.02466(14) 0.03204(15) 0.02766(14) -0.00123(11) 0.00569(10) 0.00006(10)
Br2 0.0385(4) 0.0691(6) 0.0426(4) -0.0069(4) 0.0076(3) -0.0131(4)
Br1 0.0359(4) 0.0755(6) 0.0483(5) -0.0137(4) 0.0036(3) -0.0077(4)
C1 0.027(3) 0.026(4) 0.032(4) 0.007(3) 0.000(3) 0.008(3)
C2 0.044(4) 0.034(4) 0.038(4) 0.004(3) 0.011(3) -0.005(3)
C3 0.064(5) 0.039(5) 0.067(6) 0.001(4) 0.021(4) -0.016(4)
C4 0.068(6) 0.036(5) 0.086(7) 0.015(5) 0.022(5) 0.009(4)
C5 0.049(5) 0.046(5) 0.056(5) -0.008(4) 0.005(4) 0.016(4)
C6 0.037(4) 0.040(4) 0.031(4) -0.004(3) 0.005(3) -0.002(3)
C7 0.047(4) 0.036(4) 0.045(4) -0.001(3) 0.020(3) -0.010(3)
C12 0.029(4) 0.067(6) 0.045(4) -0.006(4) 0.015(3) 0.005(4)
C11 0.032(4) 0.053(5) 0.052(5) -0.001(4) 0.013(3) 0.012(3)
C10 0.036(4) 0.056(5) 0.033(4) -0.001(4) 0.007(3) -0.002(4)
C9 0.046(4) 0.047(4) 0.025(4) 0.003(3) 0.006(3) 0.005(3)
C13 0.062(6) 0.055(6) 0.076(6) -0.017(5) 0.020(5) 0.003(4)
C8 0.033(4) 0.053(5) 0.044(4) 0.000(4) 0.015(3) 0.015(3)
C17 0.044(4) 0.045(4) 0.031(4) -0.011(3) 0.009(3) -0.004(3)
C16 0.041(4) 0.058(5) 0.032(4) -0.010(4) 0.006(3) 0.004(4)
C15 0.052(5) 0.047(5) 0.048(5) -0.001(4) 0.022(4) -0.006(4)
C14 0.032(4) 0.051(5) 0.040(4) -0.001(4) 0.014(3) -0.001(3)
C18 0.077(6) 0.061(6) 0.053(5) 0.011(5) 0.012(5) 0.016(5)
N1 0.027(3) 0.047(4) 0.029(3) 0.000(3) 0.008(2) -0.002(3)
N2 0.042(3) 0.050(4) 0.037(3) -0.012(3) 0.011(3) 0.001(3)
N3 0.034(3) 0.036(3) 0.035(3) -0.003(3) 0.006(2) -0.003(3)
N4 0.053(4) 0.049(4) 0.033(3) 0.005(3) 0.014(3) 0.005(3)

loop_
_atom_type_symbol
_atom_type_description
_atom_type_scat_dispersion_real
_atom_type_scat_dispersion_imag
_atom_type_scat_source
C C 0.0033 0.0016 'International Tables Vol C Tables 4.2.6.8 and 6.1.1.4'
H H 0.0000 0.0000 'International Tables Vol C Tables 4.2.6.8 and 6.1.1.4'
N N 0.0061 0.0033 'International Tables Vol C Tables 4.2.6.8 and 6.1.1.4'
Br Br -0.2901 2.4595 'International Tables Vol C Tables 4.2.6.8 and 6.1.1.4'
Bi Bi -4.1077 10.2566 'International Tables Vol C Tables 4.2.6.8 and 6.1.1.4'

loop_
_geom_angle_atom_site_label_1
_geom_angle_atom_site_label_2
_geom_angle_atom_site_label_3
_geom_angle
_geom_angle_site_symmetry_1
_geom_angle_site_symmetry_3
_geom_angle_publ_flag
C1 Bi1 N1 72.8(2) . . ?
C1 Bi1 N3 72.6(2) . . ?
N1 Bi1 N3 145.40(18) . . ?
C1 Bi1 Br2 90.22(16) . . ?
N1 Bi1 Br2 96.97(12) . . ?
N3 Bi1 Br2 81.85(12) . . ?
C1 Bi1 Br1 87.06(16) . . ?
N1 Bi1 Br1 83.41(12) . . ?
N3 Bi1 Br1 96.13(12) . . ?
Br2 Bi1 Br1 177.01(3) . . ?
C2 C1 C6 122.1(6) . . ?
C2 C1 Bi1 118.4(5) . . ?
C6 C1 Bi1 119.5(5) . . ?
C1 C2 C3 117.9(7) . . ?
C1 C2 C7 119.6(6) . . ?
C3 C2 C7 122.4(7) . . ?
C4 C3 C2 120.8(8) . . ?
C5 C4 C3 120.7(8) . . ?
C4 C5 C6 120.2(7) . . ?
C1 C6 C5 118.3(7) . . ?
C1 C6 C8 119.1(6) . . ?
C5 C6 C8 122.5(7) . . ?
N1 C7 C2 112.1(5) . . ?
N1 C12 C11 111.8(6) . . ?
N2 C11 C12 109.7(6) . . ?
N2 C10 C9 111.1(6) . . ?
N1 C9 C10 111.8(6) . . ?
N3 C8 C6 112.7(5) . . ?
N3 C17 C16 111.7(6) . . ?
N4 C16 C17 111.2(6) . . ?
N4 C15 C14 111.1(6) . . ?
N3 C14 C15 110.7(6) . . ?
C9 N1 C12 109.9(5) . . ?
C9 N1 C7 109.7(6) . . ?
C12 N1 C7 109.9(5) . . ?
C9 N1 Bi1 111.7(4) . . ?
C12 N1 Bi1 113.6(4) . . ?
C7 N1 Bi1 101.8(4) . . ?
C13 N2 C11 111.7(6) . . ?
C13 N2 C10 110.3(6) . . ?
C11 N2 C10 108.6(5) . . ?
C8 N3 C14 109.1(5) . . ?
C8 N3 C17 110.6(6) . . ?
C14 N3 C17 108.3(5) . . ?
C8 N3 Bi1 102.9(4) . . ?
C14 N3 Bi1 115.8(4) . . ?
C17 N3 Bi1 110.0(4) . . ?
C18 N4 C16 111.6(6) . . ?
C18 N4 C15 112.3(7) . . ?
C16 N4 C15 109.7(5) . . ?

loop_
_geom_bond_atom_site_label_1
_geom_bond_atom_site_label_2
_geom_bond_distance
_geom_bond_site_symmetry_2
_geom_bond_publ_flag
Bi1 C1 2.187(6) . ?
Bi1 N1 2.572(5) . ?
Bi1 N3 2.583(5) . ?
Bi1 Br2 2.8222(8) . ?
Bi1 Br1 2.8401(8) . ?
C1 C2 1.383(9) . ?
C1 C6 1.387(9) . ?
C2 C3 1.394(10) . ?
C2 C7 1.493(9) . ?
C3 C4 1.375(11) . ?
C4 C5 1.367(11) . ?
C5 C6 1.399(10) . ?
C6 C8 1.494(10) . ?
C7 N1 1.487(9) . ?
C12 N1 1.483(8) . ?
C12 C11 1.506(10) . ?
C11 N2 1.445(9) . ?
C10 N2 1.451(8) . ?
C10 C9 1.496(10) . ?
C9 N1 1.476(8) . ?
C13 N2 1.438(10) . ?
C8 N3 1.478(9) . ?
C17 N3 1.489(8) . ?
C17 C16 1.495(10) . ?
C16 N4 1.441(9) . ?
C15 N4 1.447(9) . ?
C15 C14 1.503(10) . ?
C14 N3 1.480(8) . ?
C18 N4 1.441(10) . ?

loop_
_geom_torsion_atom_site_label_1
_geom_torsion_atom_site_label_2
_geom_torsion_atom_site_label_3
_geom_torsion_atom_site_label_4
_geom_torsion
_geom_torsion_site_symmetry_1
_geom_torsion_site_symmetry_2
_geom_torsion_site_symmetry_3
_geom_torsion_site_symmetry_4
_geom_torsion_publ_flag
N1 Bi1 C1 C2 15.7(5) . . . . ?
N3 Bi1 C1 C2 -165.7(6) . . . . ?
Br2 Bi1 C1 C2 112.9(5) . . . . ?
Br1 Bi1 C1 C2 -68.3(5) . . . . ?
N1 Bi1 C1 C6 -166.0(6) . . . . ?
N3 Bi1 C1 C6 12.6(5) . . . . ?
Br2 Bi1 C1 C6 -68.8(5) . . . . ?
Br1 Bi1 C1 C6 110.0(5) . . . . ?
C6 C1 C2 C3 0.6(10) . . . . ?
Bi1 C1 C2 C3 178.9(5) . . . . ?
C6 C1 C2 C7 -175.7(6) . . . . ?
Bi1 C1 C2 C7 2.6(9) . . . . ?
C1 C2 C3 C4 -1.8(12) . . . . ?
C7 C2 C3 C4 174.4(8) . . . . ?
C2 C3 C4 C5 1.6(14) . . . . ?
C3 C4 C5 C6 -0.1(13) . . . . ?
C2 C1 C6 C5 0.8(10) . . . . ?
Bi1 C1 C6 C5 -177.5(5) . . . . ?
C2 C1 C6 C8 -176.6(6) . . . . ?
Bi1 C1 C6 C8 5.1(8) . . . . ?
C4 C5 C6 C1 -1.1(11) . . . . ?
C4 C5 C6 C8 176.2(7) . . . . ?
C1 C2 C7 N1 -33.9(9) . . . . ?
C3 C2 C7 N1 149.8(7) . . . . ?
N1 C12 C11 N2 -58.7(8) . . . . ?
N2 C10 C9 N1 57.1(8) . . . . ?
C1 C6 C8 N3 -33.5(9) . . . . ?
C5 C6 C8 N3 149.3(7) . . . . ?
N3 C17 C16 N4 57.5(8) . . . . ?
N4 C15 C14 N3 -59.2(8) . . . . ?
C10 C9 N1 C12 -51.6(8) . . . . ?
C10 C9 N1 C7 -172.5(5) . . . . ?
C10 C9 N1 Bi1 75.5(6) . . . . ?
C11 C12 N1 C9 52.7(8) . . . . ?
C11 C12 N1 C7 173.5(6) . . . . ?
C11 C12 N1 Bi1 -73.2(7) . . . . ?
C2 C7 N1 C9 -77.9(7) . . . . ?
C2 C7 N1 C12 161.2(6) . . . . ?
C2 C7 N1 Bi1 40.5(6) . . . . ?
C1 Bi1 N1 C9 87.0(5) . . . . ?
N3 Bi1 N1 C9 84.7(5) . . . . ?
Br2 Bi1 N1 C9 -1.1(4) . . . . ?
Br1 Bi1 N1 C9 175.9(4) . . . . ?
C1 Bi1 N1 C12 -148.0(5) . . . . ?
N3 Bi1 N1 C12 -150.4(4) . . . . ?
Br2 Bi1 N1 C12 123.9(4) . . . . ?
Br1 Bi1 N1 C12 -59.1(4) . . . . ?
C1 Bi1 N1 C7 -29.9(4) . . . . ?
N3 Bi1 N1 C7 -32.2(5) . . . . ?
Br2 Bi1 N1 C7 -118.0(4) . . . . ?
Br1 Bi1 N1 C7 59.0(4) . . . . ?
C12 C11 N2 C13 -176.3(6) . . . . ?
C12 C11 N2 C10 61.8(7) . . . . ?
C9 C10 N2 C13 175.7(6) . . . . ?
C9 C10 N2 C11 -61.6(8) . . . . ?
C6 C8 N3 C14 161.5(6) . . . . ?
C6 C8 N3 C17 -79.4(7) . . . . ?
C6 C8 N3 Bi1 38.1(6) . . . . ?
C15 C14 N3 C8 176.4(6) . . . . ?
C15 C14 N3 C17 55.9(7) . . . . ?
C15 C14 N3 Bi1 -68.2(6) . . . . ?
C16 C17 N3 C8 -175.0(6) . . . . ?
C16 C17 N3 C14 -55.4(7) . . . . ?
C16 C17 N3 Bi1 72.0(6) . . . . ?
C1 Bi1 N3 C8 -27.1(4) . . . . ?
N1 Bi1 N3 C8 -24.7(5) . . . . ?
Br2 Bi1 N3 C8 65.7(4) . . . . ?
Br1 Bi1 N3 C8 -112.0(4) . . . . ?
C1 Bi1 N3 C14 -146.0(5) . . . . ?
N1 Bi1 N3 C14 -143.7(4) . . . . ?
Br2 Bi1 N3 C14 -53.2(4) . . . . ?
Br1 Bi1 N3 C14 129.1(4) . . . . ?
C1 Bi1 N3 C17 90.8(5) . . . . ?
N1 Bi1 N3 C17 93.1(5) . . . . ?
Br2 Bi1 N3 C17 -176.4(4) . . . . ?
Br1 Bi1 N3 C17 5.8(4) . . . . ?
C17 C16 N4 C18 176.8(6) . . . . ?
C17 C16 N4 C15 -58.1(8) . . . . ?
C14 C15 N4 C18 -176.1(6) . . . . ?
C14 C15 N4 C16 59.2(8) . . . . ?
